data_4026021
loop_
_publ_author_name
'K. V. Sajna'
'Ramesh Kotikalapudi'
'Manab Chakravarty'
'N. N. Bhuvan Kumar'
'K. C. Kumara Swamy'

_publ_section_title
;
 Cycloaddition Reactions of Allenylphosphonates and Related Allenes with
 Dialkyl Acetylenedicarboxylates, 1,3-Diphenylisobenzofuran, and
 Anthracene
;
_journal_name_full 'Journal of Organic Chemistry'
_journal_page_first 920
_journal_page_last 938
_journal_paper_doi 10.1021/jo102240u
_journal_volume 76
_journal_year 2011
_chemical_formula_moiety 'C29 H35 O12 P'
_chemical_formula_sum 'C29 H35 O12 P'
_chemical_formula_weight 606.54
_chemical_name_systematic
; 
 ? 
;
_space_group_IT_number 14
_symmetry_cell_setting monoclinic
_symmetry_space_group_name_Hall '-P 2ybc'
_symmetry_space_group_name_H-M 'P 1 21/c 1'
_atom_sites_solution_hydrogens geom
_atom_sites_solution_primary direct
_atom_sites_solution_secondary difmap
_audit_creation_method SHELXL-97
_cell_angle_alpha 90.00
_cell_angle_beta 91.7590(10)
_cell_angle_gamma 90.00
_cell_formula_units_Z 4
_cell_length_a 14.9743(8)
_cell_length_b 10.9942(6)
_cell_length_c 18.6852(10)
_cell_measurement_temperature 298(2)
_cell_volume 3074.7(3)
_computing_cell_refinement 'Bruker SMART'
_computing_data_collection 'Bruker SMART'
_computing_data_reduction 'Bruker SAINT'
_computing_molecular_graphics 'Bruker SHELXTL'
_computing_publication_material 'Bruker SHELXTL'
_computing_structure_refinement 'SHELXL-97 (Sheldrick, 1997)'
_computing_structure_solution 'SHELXS-97 (Sheldrick, 1990)'
_diffrn_ambient_temperature 298(2)
_diffrn_measured_fraction_theta_full 1.000
_diffrn_measured_fraction_theta_max 1.000
_diffrn_measurement_device_type 'CCD area detector'
_diffrn_measurement_method 'phi and omega scans'
_diffrn_radiation_monochromator graphite
_diffrn_radiation_source 'fine-focus sealed tube'
_diffrn_radiation_type MoK\a
_diffrn_radiation_wavelength 0.71073
_diffrn_reflns_av_R_equivalents 0.0358
_diffrn_reflns_av_sigmaI/netI 0.0269
_diffrn_reflns_limit_h_max 17
_diffrn_reflns_limit_h_min -17
_diffrn_reflns_limit_k_max 13
_diffrn_reflns_limit_k_min -13
_diffrn_reflns_limit_l_max 22
_diffrn_reflns_limit_l_min -22
_diffrn_reflns_number 28839
_diffrn_reflns_theta_full 25.00
_diffrn_reflns_theta_max 25.00
_diffrn_reflns_theta_min 1.36
_exptl_absorpt_coefficient_mu 0.150
_exptl_absorpt_correction_T_max 0.9851
_exptl_absorpt_correction_T_min 0.9706
_exptl_absorpt_correction_type empirical
_exptl_absorpt_process_details 'SADABS, SHELDRICK (1996)'
_exptl_crystal_colour colorless
_exptl_crystal_density_diffrn 1.310
_exptl_crystal_description block
_exptl_crystal_F_000 1280
_exptl_crystal_size_max 0.20
_exptl_crystal_size_mid 0.10
_exptl_crystal_size_min 0.10
_refine_diff_density_max 0.360
_refine_diff_density_min -0.240
_refine_diff_density_rms 0.043
_refine_ls_extinction_method none
_refine_ls_goodness_of_fit_ref 1.037
_refine_ls_hydrogen_treatment mixed
_refine_ls_matrix_type full
_refine_ls_number_parameters 392
_refine_ls_number_reflns 5398
_refine_ls_number_restraints 3
_refine_ls_restrained_S_all 1.044
_refine_ls_R_factor_all 0.0594
_refine_ls_R_factor_gt 0.0470
_refine_ls_shift/su_max 0.001
_refine_ls_shift/su_mean 0.000
_refine_ls_structure_factor_coef Fsqd
_refine_ls_weighting_details 'calc w=1/[\s^2^(Fo^2^)+(0.0694P)^2^+1.0469P] where P=(Fo^2^+2Fc^2^)/3'
_refine_ls_weighting_scheme calc
_refine_ls_wR_factor_gt 0.1235
_refine_ls_wR_factor_ref 0.1313
_reflns_number_gt 4356
_reflns_number_total 5398
_reflns_threshold_expression >2sigma(I)
_cod_data_source_file jo102240u_si_002_06.cif
_cod_data_source_block compd-36b
_cod_database_code 4026021

loop_
_symmetry_equiv_pos_as_xyz
'x, y, z'
'-x, y+1/2, -z+1/2'
'-x, -y, -z'
'x, -y-1/2, z-1/2'

loop_
_atom_site_label
_atom_site_type_symbol
_atom_site_fract_x
_atom_site_fract_y
_atom_site_fract_z
_atom_site_U_iso_or_equiv
_atom_site_adp_type
_atom_site_occupancy
_atom_site_symmetry_multiplicity
_atom_site_calc_flag
_atom_site_refinement_flags
P1 P 0.15804(4) 1.14249(5) 0.47671(3) 0.04159(17) Uani 1 1 d .
O1 O 0.16589(11) 1.22368(15) 0.40788(9) 0.0614(5) Uani 1 1 d .
O2 O 0.09623(9) 1.03328(13) 0.45254(8) 0.0468(4) Uani 1 1 d .
O3 O 0.12769(11) 1.20687(15) 0.53958(9) 0.0595(4) Uani 1 1 d .
O4 O 0.25606(13) 0.82759(16) 0.40228(8) 0.0623(5) Uani 1 1 d .
O5 O 0.13606(11) 0.76015(14) 0.45890(8) 0.0548(4) Uani 1 1 d .
O6 O 0.26708(11) 0.57644(14) 0.52097(9) 0.0585(4) Uani 1 1 d .
O7 O 0.15529(11) 0.59997(14) 0.59680(9) 0.0561(4) Uani 1 1 d .
O8 O 0.41366(14) 0.9188(2) 0.76291(11) 0.0918(7) Uani 1 1 d .
O9 O 0.28270(15) 1.0023(3) 0.77564(10) 0.1066(9) Uani 1 1 d .
O10 O 0.29546(13) 1.20913(16) 0.65424(11) 0.0735(5) Uani 1 1 d .
O11 O 0.42729(11) 1.12042(15) 0.63840(11) 0.0675(5) Uani 1 1 d .
O12 O 0.10846(17) 0.1648(3) 0.68639(14) 0.1155(9) Uani 1 1 d D
H12A H 0.167(2) 0.163(5) 0.713(2) 0.173 Uiso 1 1 d D
H12B H 0.095(3) 0.184(5) 0.6346(13) 0.173 Uiso 1 1 d D
C1 C 0.08517(17) 1.2465(3) 0.36409(14) 0.0629(7) Uani 1 1 d .
H1A H 0.1008 1.2915 0.3216 0.075 Uiso 1 1 calc R
H1B H 0.0444 1.2961 0.3910 0.075 Uiso 1 1 calc R
C2 C 0.03907(15) 1.1296(2) 0.34200(12) 0.0542(6) Uani 1 1 d .
C3 C 0.01574(15) 1.0609(2) 0.40942(12) 0.0535(6) Uani 1 1 d .
H3A H -0.0245 1.1096 0.4373 0.064 Uiso 1 1 calc R
H3B H -0.0146 0.9858 0.3964 0.064 Uiso 1 1 calc R
C4 C -0.04811(19) 1.1641(3) 0.30188(16) 0.0820(9) Uani 1 1 d .
H4A H -0.0847 1.2113 0.3327 0.123 Uiso 1 1 calc R
H4B H -0.0795 1.0915 0.2875 0.123 Uiso 1 1 calc R
H4C H -0.0347 1.2110 0.2602 0.123 Uiso 1 1 calc R
C5 C 0.0971(2) 1.0520(3) 0.29478(15) 0.0810(9) Uani 1 1 d .
H5A H 0.1147 1.0988 0.2542 0.122 Uiso 1 1 calc R
H5B H 0.0639 0.9820 0.2786 0.122 Uiso 1 1 calc R
H5C H 0.1493 1.0261 0.3217 0.122 Uiso 1 1 calc R
C6 C 0.26664(13) 1.06971(18) 0.48293(11) 0.0383(5) Uani 1 1 d .
H6 H 0.2694 1.0214 0.4390 0.046 Uiso 1 1 calc R
C7 C 0.27223(12) 0.97536(17) 0.54322(10) 0.0347(4) Uani 1 1 d .
C8 C 0.24664(12) 0.85439(17) 0.52909(10) 0.0350(4) Uani 1 1 d .
C9 C 0.25158(13) 0.76487(17) 0.58237(11) 0.0359(4) Uani 1 1 d .
C10 C 0.28326(13) 0.79162(17) 0.65185(10) 0.0368(4) Uani 1 1 d .
C11 C 0.30648(13) 0.91218(18) 0.66599(10) 0.0368(4) Uani 1 1 d .
C12 C 0.30281(13) 1.00212(17) 0.61317(10) 0.0366(4) Uani 1 1 d .
C13 C 0.29468(15) 0.69750(19) 0.70787(11) 0.0444(5) Uani 1 1 d .
H13 H 0.2699 0.7133 0.7520 0.053 Uiso 1 1 calc R
C14 C 0.33662(16) 0.5937(2) 0.70096(13) 0.0556(6) Uani 1 1 d .
H14 H 0.3600 0.5769 0.6565 0.067 Uiso 1 1 calc R
C15 C 0.35024(19) 0.5002(2) 0.75787(15) 0.0687(7) Uani 1 1 d .
H15A H 0.3257 0.5290 0.8016 0.103 Uiso 1 1 calc R
H15B H 0.4130 0.4853 0.7653 0.103 Uiso 1 1 calc R
H15C H 0.3208 0.4262 0.7435 0.103 Uiso 1 1 calc R
C16 C 0.34621(13) 1.15612(18) 0.47925(11) 0.0395(5) Uani 1 1 d .
C17 C 0.34471(15) 1.27721(19) 0.49898(12) 0.0461(5) Uani 1 1 d .
H17 H 0.2923 1.3111 0.5156 0.055 Uiso 1 1 calc R
C18 C 0.42010(16) 1.3481(2) 0.49430(14) 0.0575(6) Uani 1 1 d .
H18 H 0.4184 1.4294 0.5080 0.069 Uiso 1 1 calc R
C19 C 0.49764(18) 1.2995(3) 0.46949(17) 0.0721(8) Uani 1 1 d .
H19 H 0.5487 1.3472 0.4670 0.086 Uiso 1 1 calc R
C20 C 0.49950(18) 1.1804(3) 0.44850(18) 0.0755(8) Uani 1 1 d .
H20 H 0.5518 1.1476 0.4311 0.091 Uiso 1 1 calc R
C21 C 0.42446(16) 1.1087(2) 0.45300(14) 0.0578(6) Uani 1 1 d .
H21 H 0.4263 1.0279 0.4383 0.069 Uiso 1 1 calc R
C22 C 0.21547(15) 0.81480(19) 0.45575(12) 0.0435(5) Uani 1 1 d .
C23 C 0.1001(2) 0.7115(3) 0.39219(16) 0.0889(10) Uani 1 1 d .
H23A H 0.1043 0.7718 0.3553 0.133 Uiso 1 1 calc R
H23B H 0.0386 0.6897 0.3977 0.133 Uiso 1 1 calc R
H23C H 0.1335 0.6407 0.3793 0.133 Uiso 1 1 calc R
C24 C 0.22678(14) 0.63651(19) 0.56278(11) 0.0422(5) Uani 1 1 d .
C25 C 0.1299(2) 0.4745(2) 0.58464(18) 0.0862(10) Uani 1 1 d .
H25A H 0.1209 0.4607 0.5342 0.129 Uiso 1 1 calc R
H25B H 0.0756 0.4576 0.6087 0.129 Uiso 1 1 calc R
H25C H 0.1765 0.4220 0.6030 0.129 Uiso 1 1 calc R
C26 C 0.34223(16) 0.9439(2) 0.73991(12) 0.0484(5) Uani 1 1 d .
C27 C 0.3133(3) 1.0427(5) 0.84768(19) 0.154(2) Uani 1 1 d .
H27A H 0.3397 0.9754 0.8733 0.230 Uiso 1 1 calc R
H27B H 0.2634 1.0730 0.8733 0.230 Uiso 1 1 calc R
H27C H 0.3569 1.1061 0.8433 0.230 Uiso 1 1 calc R
C28 C 0.33909(15) 1.1245(2) 0.63646(11) 0.0450(5) Uani 1 1 d .
C29 C 0.4743(2) 1.2252(3) 0.6681(2) 0.0883(10) Uani 1 1 d .
H29A H 0.4522 1.2979 0.6452 0.132 Uiso 1 1 calc R
H29B H 0.5371 1.2172 0.6601 0.132 Uiso 1 1 calc R
H29C H 0.4648 1.2299 0.7186 0.132 Uiso 1 1 calc R

loop_
_atom_site_aniso_label
_atom_site_aniso_U_11
_atom_site_aniso_U_22
_atom_site_aniso_U_33
_atom_site_aniso_U_23
_atom_site_aniso_U_13
_atom_site_aniso_U_12
P1 0.0415(3) 0.0384(3) 0.0443(3) 0.0071(2) -0.0087(2) -0.0054(2)
O1 0.0528(10) 0.0605(10) 0.0697(11) 0.0296(9) -0.0181(8) -0.0131(8)
O2 0.0449(8) 0.0480(9) 0.0466(8) 0.0079(7) -0.0107(6) -0.0105(7)
O3 0.0539(10) 0.0571(10) 0.0671(11) -0.0109(8) -0.0032(8) 0.0012(8)
O4 0.0894(13) 0.0598(10) 0.0380(9) -0.0082(8) 0.0054(9) -0.0160(9)
O5 0.0568(10) 0.0518(9) 0.0547(9) -0.0055(7) -0.0174(8) -0.0168(8)
O6 0.0736(11) 0.0408(9) 0.0616(10) -0.0132(8) 0.0118(9) 0.0005(8)
O7 0.0635(10) 0.0411(9) 0.0642(10) -0.0063(8) 0.0109(8) -0.0186(8)
O8 0.0743(13) 0.1292(19) 0.0695(13) -0.0196(12) -0.0352(11) 0.0248(13)
O9 0.0975(16) 0.167(2) 0.0541(12) -0.0511(14) -0.0225(11) 0.0546(16)
O10 0.0799(13) 0.0462(10) 0.0949(14) -0.0281(10) 0.0100(11) -0.0057(9)
O11 0.0540(10) 0.0449(9) 0.1014(14) -0.0075(9) -0.0325(9) -0.0074(7)
O12 0.0884(17) 0.171(3) 0.0881(17) -0.0340(19) 0.0132(14) -0.0144(18)
C1 0.0582(15) 0.0706(17) 0.0590(15) 0.0227(13) -0.0109(12) 0.0043(13)
C2 0.0448(12) 0.0750(17) 0.0423(12) 0.0038(12) -0.0060(10) 0.0038(11)
C3 0.0413(12) 0.0700(16) 0.0486(13) -0.0015(11) -0.0062(10) -0.0068(11)
C4 0.0620(17) 0.115(3) 0.0671(18) 0.0075(17) -0.0232(14) 0.0101(17)
C5 0.083(2) 0.107(2) 0.0534(16) -0.0016(16) 0.0055(14) 0.0155(18)
C6 0.0435(11) 0.0329(11) 0.0381(11) 0.0011(8) -0.0052(8) -0.0052(8)
C7 0.0340(10) 0.0326(10) 0.0371(10) -0.0002(8) -0.0040(8) -0.0011(8)
C8 0.0333(10) 0.0340(10) 0.0376(11) -0.0030(8) -0.0012(8) -0.0033(8)
C9 0.0352(10) 0.0324(10) 0.0403(11) -0.0016(8) 0.0011(8) -0.0010(8)
C10 0.0369(10) 0.0353(11) 0.0383(11) -0.0009(8) 0.0007(8) 0.0017(8)
C11 0.0366(10) 0.0367(11) 0.0370(11) -0.0038(8) -0.0039(8) 0.0031(8)
C12 0.0365(10) 0.0316(10) 0.0414(11) -0.0044(9) -0.0061(8) 0.0014(8)
C13 0.0522(13) 0.0416(12) 0.0393(11) 0.0021(9) 0.0005(9) -0.0011(10)
C14 0.0629(15) 0.0524(14) 0.0514(14) 0.0070(11) 0.0014(11) 0.0094(12)
C15 0.0796(18) 0.0532(15) 0.0731(18) 0.0160(13) -0.0015(14) 0.0108(13)
C16 0.0403(11) 0.0347(11) 0.0432(11) 0.0061(9) -0.0026(9) -0.0028(8)
C17 0.0427(12) 0.0383(12) 0.0572(13) 0.0015(10) -0.0014(10) 0.0006(9)
C18 0.0529(14) 0.0383(13) 0.0811(18) 0.0027(12) -0.0030(12) -0.0094(10)
C19 0.0482(15) 0.0588(17) 0.110(2) 0.0084(16) 0.0084(15) -0.0151(12)
C20 0.0448(14) 0.0676(18) 0.115(2) -0.0035(17) 0.0188(14) -0.0014(13)
C21 0.0523(14) 0.0432(13) 0.0782(17) -0.0034(12) 0.0074(12) 0.0017(11)
C22 0.0564(13) 0.0336(11) 0.0401(12) -0.0009(9) -0.0056(10) -0.0049(10)
C23 0.104(2) 0.086(2) 0.0741(19) -0.0169(17) -0.0385(18) -0.0312(18)
C24 0.0499(12) 0.0359(11) 0.0405(11) 0.0008(9) -0.0022(9) -0.0036(9)
C25 0.112(2) 0.0494(16) 0.098(2) -0.0075(15) 0.0164(19) -0.0422(16)
C26 0.0591(14) 0.0403(12) 0.0449(12) -0.0003(10) -0.0105(11) 0.0022(10)
C27 0.169(4) 0.224(6) 0.066(2) -0.079(3) -0.033(2) 0.066(4)
C28 0.0571(14) 0.0366(12) 0.0404(12) -0.0020(9) -0.0117(10) -0.0039(10)
C29 0.085(2) 0.0607(17) 0.116(3) -0.0069(17) -0.0467(19) -0.0290(15)

loop_
_atom_type_symbol
_atom_type_description
_atom_type_scat_dispersion_real
_atom_type_scat_dispersion_imag
_atom_type_scat_source
C C 0.0033 0.0016 'International Tables Vol C Tables 4.2.6.8 and 6.1.1.4'
H H 0.0000 0.0000 'International Tables Vol C Tables 4.2.6.8 and 6.1.1.4'
O O 0.0106 0.0060 'International Tables Vol C Tables 4.2.6.8 and 6.1.1.4'
P P 0.1023 0.0942 'International Tables Vol C Tables 4.2.6.8 and 6.1.1.4'

loop_
_geom_angle_atom_site_label_1
_geom_angle_atom_site_label_2
_geom_angle_atom_site_label_3
_geom_angle
O3 P1 O1 114.63(10)
O3 P1 O2 114.01(9)
O1 P1 O2 104.86(8)
O3 P1 C6 117.66(10)
O1 P1 C6 102.33(9)
O2 P1 C6 101.55(9)
C1 O1 P1 118.32(15)
C3 O2 P1 117.88(14)
C22 O5 C23 115.9(2)
C24 O7 C25 115.2(2)
C26 O9 C27 114.7(2)
C28 O11 C29 117.1(2)
H12B O12 H12A 129(3)
H12B O12 H12B 0(5)
H12A O12 H12B 129(3)
O1 C1 C2 111.7(2)
O1 C1 H1A 109.3
C2 C1 H1A 109.3
O1 C1 H1B 109.3
C2 C1 H1B 109.3
H1A C1 H1B 107.9
C1 C2 C3 108.1(2)
C1 C2 C5 111.9(2)
C3 C2 C5 110.6(2)
C1 C2 C4 107.4(2)
C3 C2 C4 108.3(2)
C5 C2 C4 110.4(2)
O2 C3 C2 110.73(17)
O2 C3 H3A 109.5
C2 C3 H3A 109.5
O2 C3 H3B 109.5
C2 C3 H3B 109.5
H3A C3 H3B 108.1
C2 C4 H4A 109.5
C2 C4 H4B 109.5
H4A C4 H4B 109.5
C2 C4 H4C 109.5
H4A C4 H4C 109.5
H4B C4 H4C 109.5
C2 C5 H5A 109.5
C2 C5 H5B 109.5
H5A C5 H5B 109.5
C2 C5 H5C 109.5
H5A C5 H5C 109.5
H5B C5 H5C 109.5
C16 C6 C7 115.42(16)
C16 C6 P1 114.97(14)
C7 C6 P1 112.01(14)
C16 C6 H6 104.3
C7 C6 H6 104.3
P1 C6 H6 104.3
C12 C7 C8 116.90(17)
C12 C7 C6 123.51(17)
C8 C7 C6 119.59(17)
C9 C8 C7 121.52(17)
C9 C8 C22 117.01(17)
C7 C8 C22 121.44(17)
C10 C9 C8 121.39(18)
C10 C9 C24 119.86(18)
C8 C9 C24 118.67(17)
C11 C10 C9 116.82(18)
C11 C10 C13 120.58(18)
C9 C10 C13 122.57(18)
C10 C11 C12 122.35(18)
C10 C11 C26 118.27(18)
C12 C11 C26 119.27(18)
C11 C12 C7 120.96(18)
C11 C12 C28 114.91(17)
C7 C12 C28 124.02(18)
C14 C13 C10 125.8(2)
C14 C13 H13 117.1
C10 C13 H13 117.1
C13 C14 C15 125.9(2)
C13 C14 H14 117.1
C15 C14 H14 117.1
C14 C15 H15A 109.5
C14 C15 H15B 109.5
H15A C15 H15B 109.5
C14 C15 H15C 109.5
H15A C15 H15C 109.5
H15B C15 H15C 109.5
C17 C16 C21 118.5(2)
C17 C16 C6 124.63(19)
C21 C16 C6 116.82(19)
C18 C17 C16 120.6(2)
C18 C17 H17 119.7
C16 C17 H17 119.7
C19 C18 C17 120.3(2)
C19 C18 H18 119.9
C17 C18 H18 119.9
C20 C19 C18 119.7(2)
C20 C19 H19 120.2
C18 C19 H19 120.2
C19 C20 C21 120.4(2)
C19 C20 H20 119.8
C21 C20 H20 119.8
C20 C21 C16 120.4(2)
C20 C21 H21 119.8
C16 C21 H21 119.8
O4 C22 O5 124.5(2)
O4 C22 C8 125.4(2)
O5 C22 C8 110.07(18)
O5 C23 H23A 109.5
O5 C23 H23B 109.5
H23A C23 H23B 109.5
O5 C23 H23C 109.5
H23A C23 H23C 109.5
H23B C23 H23C 109.5
O6 C24 O7 125.16(19)
O6 C24 C9 123.39(19)
O7 C24 C9 111.45(18)
O7 C25 H25A 109.5
O7 C25 H25B 109.5
H25A C25 H25B 109.5
O7 C25 H25C 109.5
H25A C25 H25C 109.5
H25B C25 H25C 109.5
O8 C26 O9 124.1(2)
O8 C26 C11 125.1(2)
O9 C26 C11 110.81(19)
O9 C27 H27A 109.5
O9 C27 H27B 109.5
H27A C27 H27B 109.5
O9 C27 H27C 109.5
H27A C27 H27C 109.5
H27B C27 H27C 109.5
O10 C28 O11 125.2(2)
O10 C28 C12 125.5(2)
O11 C28 C12 109.14(18)
O11 C29 H29A 109.5
O11 C29 H29B 109.5
H29A C29 H29B 109.5
O11 C29 H29C 109.5
H29A C29 H29C 109.5
H29B C29 H29C 109.5

loop_
_geom_bond_atom_site_label_1
_geom_bond_atom_site_label_2
_geom_bond_distance
P1 O3 1.4562(17)
P1 O1 1.5727(16)
P1 O2 1.5737(15)
P1 C6 1.813(2)
O1 C1 1.461(3)
O2 C3 1.461(3)
O4 C22 1.194(3)
O5 C22 1.335(3)
O5 C23 1.445(3)
O6 C24 1.200(3)
O7 C24 1.324(3)
O7 C25 1.447(3)
O8 C26 1.173(3)
O9 C26 1.299(3)
O9 C27 1.477(4)
O10 C28 1.190(3)
O11 C28 1.321(3)
O11 C29 1.452(3)
O12 H12B 1.004(18)
O12 H12A 0.998(18)
O12 H12B 1.004(18)
C1 C2 1.510(4)
C1 H1A 0.9700
C1 H1B 0.9700
C2 C3 1.519(3)
C2 C5 1.520(4)
C2 C4 1.533(3)
C3 H3A 0.9700
C3 H3B 0.9700
C4 H4A 0.9600
C4 H4B 0.9600
C4 H4C 0.9600
C5 H5A 0.9600
C5 H5B 0.9600
C5 H5C 0.9600
C6 C16 1.527(3)
C6 C7 1.532(3)
C6 H6 0.9800
C7 C12 1.403(3)
C7 C8 1.407(3)
C8 C9 1.400(3)
C8 C22 1.499(3)
C9 C10 1.400(3)
C9 C24 1.502(3)
C10 C11 1.394(3)
C10 C13 1.478(3)
C11 C12 1.397(3)
C11 C26 1.507(3)
C12 C28 1.511(3)
C13 C14 1.311(3)
C13 H13 0.9300
C14 C15 1.488(3)
C14 H14 0.9300
C15 H15A 0.9600
C15 H15B 0.9600
C15 H15C 0.9600
C16 C17 1.382(3)
C16 C21 1.386(3)
C17 C18 1.377(3)
C17 H17 0.9300
C18 C19 1.372(4)
C18 H18 0.9300
C19 C20 1.367(4)
C19 H19 0.9300
C20 C21 1.377(4)
C20 H20 0.9300
C21 H21 0.9300
C23 H23A 0.9600
C23 H23B 0.9600
C23 H23C 0.9600
C25 H25A 0.9600
C25 H25B 0.9600
C25 H25C 0.9600
C27 H27A 0.9600
C27 H27B 0.9600
C27 H27C 0.9600
C29 H29A 0.9600
C29 H29B 0.9600
C29 H29C 0.9600

loop_
_geom_hbond_atom_site_label_D
_geom_hbond_atom_site_label_H
_geom_hbond_atom_site_label_A
_geom_hbond_distance_DH
_geom_hbond_distance_HA
_geom_hbond_distance_DA
_geom_hbond_angle_DHA
_geom_hbond_site_symmetry_A
O12 H12A O9 0.998(18) 2.71(3) 3.537(4) 140(4) 1_545
O12 H12A O10 0.998(18) 2.30(4) 2.923(3) 119(3) 1_545
O12 H12B O3 1.004(18) 1.87(3) 2.806(3) 153(4) 1_545
